data_1562054
loop_
_publ_author_name
'Kamilya, Sujit'
'Ghosh, Subrata'
'Mehta, Sakshi'
'Mondal, Abhishake'

_publ_section_title
;
 Effect of Ligand Modulation on Metal-to-Metal Electron Transfer in a
 Series of [Fe2Co2] Molecular Square Complexes
;
_journal_name_full 'The Journal of Physical Chemistry A'
_journal_paper_doi 10.1021/acs.jpca.1c02032
_journal_year 2021
_chemical_formula_moiety 'C72 H84 B2 Co2 Fe2 N34 O4, 2(B F4), 2(C3 H7 N O)'
_chemical_formula_sum 'C78 H98 B4 Co2 F8 Fe2 N36 O6'
_chemical_formula_weight 2060.72
_space_group_crystal_system triclinic
_space_group_IT_number 2
_space_group_name_Hall '-P 1'
_space_group_name_H-M_alt 'P -1'
_atom_sites_solution_hydrogens geom
_audit_creation_date 2021-02-18
_audit_creation_method
;
Olex2 1.3
(compiled 2020.07.31 svn.rc2a77460 for OlexSys, GUI svn.r6145)
;
_cell_angle_alpha 88.755(3)
_cell_angle_beta 70.514(3)
_cell_angle_gamma 82.435(3)
_cell_formula_units_Z 1
_cell_length_a 13.1307(6)
_cell_length_b 13.1529(6)
_cell_length_c 15.5247(7)
_cell_measurement_reflns_used 9030
_cell_measurement_temperature 100(2)
_cell_measurement_theta_max 24.79
_cell_measurement_theta_min 2.46
_cell_volume 2504.9(2)
_computing_cell_refinement 'Bruker SAINT'
_computing_data_collection 'Bruker APEX2'
_computing_data_reduction 'Bruker SAINT'
_computing_molecular_graphics 'Olex2 1.3 (Dolomanov et al., 2009)'
_computing_publication_material 'Olex2 1.3 (Dolomanov et al., 2009)'
_computing_structure_refinement 'SHELXL 2018/3 (Sheldrick, 2015)'
_computing_structure_solution 'SHELXT 2014/5 (Sheldrick, 2014)'
_diffrn_ambient_temperature 100(2)
_diffrn_measured_fraction_theta_full 0.999
_diffrn_measured_fraction_theta_max 0.992
_diffrn_measurement_device_type 'Bruker APEX-II CCD'
_diffrn_measurement_method '\f and \w scans'
_diffrn_radiation_type MoK\a
_diffrn_radiation_wavelength 0.71073
_diffrn_reflns_av_R_equivalents 0.1024
_diffrn_reflns_av_unetI/netI 0.0709
_diffrn_reflns_Laue_measured_fraction_full 0.999
_diffrn_reflns_Laue_measured_fraction_max 0.992
_diffrn_reflns_limit_h_max 18
_diffrn_reflns_limit_h_min -18
_diffrn_reflns_limit_k_max 18
_diffrn_reflns_limit_k_min -18
_diffrn_reflns_limit_l_max 22
_diffrn_reflns_limit_l_min -22
_diffrn_reflns_number 111720
_diffrn_reflns_point_group_measured_fraction_full 0.999
_diffrn_reflns_point_group_measured_fraction_max 0.992
_diffrn_reflns_theta_full 25.242
_diffrn_reflns_theta_max 30.592
_diffrn_reflns_theta_min 1.775
_diffrn_source 'sealed tube'
_exptl_absorpt_coefficient_mu 0.691
_exptl_absorpt_correction_T_max 0.842
_exptl_absorpt_correction_T_min 0.731
_exptl_absorpt_correction_type multi-scan
_exptl_absorpt_process_details SADABS
_exptl_crystal_colour red
_exptl_crystal_density_diffrn 1.366
_exptl_crystal_description parallelepiped
_exptl_crystal_F_000 1064
_exptl_crystal_size_max 0.51
_exptl_crystal_size_mid 0.32
_exptl_crystal_size_min 0.27
_refine_diff_density_max 4.241
_refine_diff_density_min -1.004
_refine_diff_density_rms 0.166
_refine_ls_extinction_coef 0.0140(19)
_refine_ls_extinction_expression Fc^*^=kFc[1+0.001xFc^2^\l^3^/sin(2\q)]^-1/4^
_refine_ls_extinction_method 'SHELXL-2018/3 (Sheldrick 2018)'
_refine_ls_goodness_of_fit_ref 1.035
_refine_ls_hydrogen_treatment constr
_refine_ls_matrix_type full
_refine_ls_number_parameters 616
_refine_ls_number_reflns 15283
_refine_ls_number_restraints 0
_refine_ls_restrained_S_all 1.035
_refine_ls_R_factor_all 0.1357
_refine_ls_R_factor_gt 0.0908
_refine_ls_shift/su_max 0.001
_refine_ls_shift/su_mean 0.000
_refine_ls_structure_factor_coef Fsqd
_refine_ls_weighting_details 'w=1/[\s^2^(Fo^2^)+(0.1693P)^2^+2.9263P] where P=(Fo^2^+2Fc^2^)/3'
_refine_ls_weighting_scheme calc
_refine_ls_wR_factor_gt 0.2418
_refine_ls_wR_factor_ref 0.2806
_reflns_Friedel_coverage 0.000
_reflns_number_gt 9589
_reflns_number_total 15283
_reflns_threshold_expression 'I > 2\s(I)'
_cod_data_source_file jp1c02032_si_003.cif
_cod_data_source_block Complex1_100K
_cod_database_code 1562054
_shelx_shelxl_version_number 2018/3
_shelx_space_group_comment
;
The symmetry employed for this shelxl refinement is uniquely defined
by the following loop, which should always be used as a source of
symmetry information in preference to the above space-group names.
They are only intended as comments.
;
_olex2_refinement_description
;
1. Fixed Uiso
 At 1.2 times of:
  All B(H) groups, All C(H) groups
 At 1.5 times of:
  All C(H,H,H) groups
2.a Ternary CH refined with riding coordinates:
 B1(H1)
2.b Me refined with riding coordinates:
 C35(H35A,H35B,H35C), C36(H36A,H36B,H36C), C27(H27A,H27B,H27C), C26(H26A,H26B,
 H26C), C12(H12A,H12B,H12C), C18(H18A,H18B,H18C), C17(H17A,H17B,H17C), C7(H7A,
 H7B,H7C), C8(H8A,H8B,H8C), C13(H13A,H13B,H13C)
2.c Aromatic/amide H refined with riding coordinates:
 C34(H34), C33(H33), C29(H29), C28(H28), C24(H24), C25(H25), C20(H20),
 C19(H19), C10(H10), C15(H15), C5(H5), C39(H39)
2.d Idealised Me refined as rotating group:
 C37(H37A,H37B,H37C), C38(H38A,H38B,H38C)
;
_smtbx_masks_void_probe_radius 1.2
_smtbx_masks_void_truncation_radius 1.2
_olex2_submission_special_instructions 'No special instructions were received'

loop_
_space_group_symop_operation_xyz
'x, y, z'
'-x, -y, -z'

loop_
_atom_site_label
_atom_site_type_symbol
_atom_site_fract_x
_atom_site_fract_y
_atom_site_fract_z
_atom_site_U_iso_or_equiv
_atom_site_adp_type
_atom_site_occupancy
_atom_site_site_symmetry_order
_atom_site_calc_flag
_atom_site_refinement_flags_posn
_atom_site_refinement_flags_adp
_atom_site_refinement_flags_occupancy
_atom_site_disorder_assembly
_atom_site_disorder_group
Co1 Co 0.70614(4) 0.29435(4) 0.49644(3) 0.01951(15) Uani 1 1 d . . . . .
Fe1 Fe 0.41202(4) 0.35441(4) 0.35369(4) 0.02398(16) Uani 1 1 d . . . . .
F1 F 0.0488(4) 0.2343(4) 0.9110(4) 0.1010(17) Uani 1 1 d . . . . .
F2 F 0.2222(4) 0.2394(5) 0.8933(3) 0.1035(18) Uani 1 1 d . . . . .
F3 F 0.1065(5) 0.3848(3) 0.9144(3) 0.0973(17) Uani 1 1 d . . . . .
F4 F 0.1599(4) 0.2945(3) 0.7824(3) 0.0751(11) Uani 1 1 d . . . . .
N1 N 0.3335(3) 0.5624(2) 0.4522(2) 0.0222(6) Uani 1 1 d . . . . .
N2 N 0.2503(3) 0.2617(3) 0.5177(3) 0.0359(8) Uani 1 1 d . . . . .
N3 N 0.5838(3) 0.3135(2) 0.4462(2) 0.0232(6) Uani 1 1 d . . . . .
O2 O 0.6950(4) 0.3386(4) 0.7896(3) 0.0602(11) Uani 1 1 d . . . . .
O1 O 0.7850(5) 0.1734(4) 0.2056(4) 0.0806(16) Uani 1 1 d . . . . .
N8 N 0.5185(3) 0.4147(2) 0.2468(2) 0.0228(6) Uani 1 1 d . . . . .
O3 O 0.9897(11) -0.1231(7) 0.7786(14) 0.279(10) Uani 1 1 d . . . . .
N16 N 0.6043(3) 0.2478(3) 0.6161(2) 0.0266(7) Uani 1 1 d . . . . .
N17 N 0.5164(3) 0.2493(3) 0.7647(2) 0.0326(8) Uani 1 1 d . . . . .
N14 N 0.8247(3) 0.2728(3) 0.5531(3) 0.0309(7) Uani 1 1 d . . . . .
N12 N 0.7511(4) 0.1515(3) 0.4410(3) 0.0395(9) Uani 1 1 d . . . . .
N10 N 0.8034(3) 0.3431(3) 0.3758(3) 0.0335(8) Uani 1 1 d . . . . .
N6 N 0.4641(3) 0.2160(2) 0.2900(2) 0.0261(7) Uani 1 1 d . . . . .
N7 N 0.4765(3) 0.2100(3) 0.1993(3) 0.0298(7) Uani 1 1 d . . . . .
N9 N 0.5270(3) 0.3837(3) 0.1606(2) 0.0272(7) Uani 1 1 d . . . . .
N5 N 0.3349(3) 0.3525(3) 0.1985(2) 0.0270(7) Uani 1 1 d . . . . .
N4 N 0.3017(3) 0.3804(2) 0.2891(2) 0.0249(6) Uani 1 1 d . . . . .
N18 N 0.8544(11) -0.0770(9) 0.6863(5) 0.187(7) Uani 1 1 d . . . . .
C1 C 0.3637(3) 0.4834(3) 0.4154(3) 0.0231(7) Uani 1 1 d . . . . .
C2 C 0.3106(3) 0.2957(3) 0.4562(3) 0.0282(8) Uani 1 1 d . . . . .
C3 C 0.5176(3) 0.3300(3) 0.4122(3) 0.0238(7) Uani 1 1 d . . . . .
C34 C 0.5035(3) 0.2196(3) 0.6310(3) 0.0279(8) Uani 1 1 d . . . . .
H34 H 0.475898 0.203036 0.585874 0.034 Uiso 1 1 calc R U . . .
C33 C 0.4499(4) 0.2197(3) 0.7228(3) 0.0321(9) Uani 1 1 d . . . . .
H33 H 0.380181 0.202542 0.751341 0.039 Uiso 1 1 calc R U . . .
C32 C 0.6094(3) 0.2675(4) 0.6987(3) 0.0320(9) Uani 1 1 d . . . . .
C31 C 0.7032(4) 0.3020(4) 0.7168(3) 0.0425(11) Uani 1 1 d . . . . .
C30 C 0.8098(4) 0.2860(4) 0.6414(3) 0.0378(10) Uani 1 1 d . . . . .
N15 N 0.9071(3) 0.2811(3) 0.6545(4) 0.0462(11) Uani 1 1 d . . . . .
C35 C 0.9278(6) 0.2907(6) 0.7406(5) 0.070(2) Uani 1 1 d . . . . .
H35A H 1.004920 0.284033 0.728860 0.105 Uiso 1 1 calc R U . . .
H35B H 0.894537 0.356622 0.768586 0.105 Uiso 1 1 calc R U . . .
H35C H 0.897444 0.237763 0.780780 0.105 Uiso 1 1 calc R U . . .
C29 C 0.9854(4) 0.2644(4) 0.5711(5) 0.0521(15) Uani 1 1 d . . . . .
H29 H 1.060376 0.257118 0.558787 0.062 Uiso 1 1 calc R U . . .
C28 C 0.9342(4) 0.2604(3) 0.5098(4) 0.0446(12) Uani 1 1 d . . . . .
H28 H 0.968533 0.250558 0.447129 0.054 Uiso 1 1 calc R U . . .
C36 C 0.4922(5) 0.2556(4) 0.8635(3) 0.0450(12) Uani 1 1 d . . . . .
H36A H 0.552211 0.278511 0.876281 0.067 Uiso 1 1 calc R U . . .
H36B H 0.427570 0.303244 0.890236 0.067 Uiso 1 1 calc R U . . .
H36C H 0.480822 0.189116 0.888828 0.067 Uiso 1 1 calc R U . . .
C23 C 0.7736(5) 0.1268(4) 0.3551(4) 0.0505(14) Uani 1 1 d . . . . .
N13 N 0.7854(5) 0.0232(3) 0.3437(5) 0.0654(16) Uani 1 1 d . . . . .
C24 C 0.7674(5) -0.0173(4) 0.4264(6) 0.066(2) Uani 1 1 d . . . . .
H24 H 0.770374 -0.086711 0.439613 0.079 Uiso 1 1 calc R U . . .
C25 C 0.7439(4) 0.0622(4) 0.4875(5) 0.0597(18) Uani 1 1 d . . . . .
H25 H 0.725898 0.056495 0.550513 0.072 Uiso 1 1 calc R U . . .
C27 C 0.8157(7) -0.0366(5) 0.2576(7) 0.092(3) Uani 1 1 d . . . . .
H27A H 0.824222 0.009395 0.207537 0.138 Uiso 1 1 calc R U . . .
H27B H 0.883106 -0.080307 0.248799 0.138 Uiso 1 1 calc R U . . .
H27C H 0.759513 -0.077680 0.260418 0.138 Uiso 1 1 calc R U . . .
C22 C 0.7910(6) 0.1983(4) 0.2789(4) 0.0563(15) Uani 1 1 d . . . . .
C21 C 0.8190(5) 0.3007(4) 0.2941(4) 0.0436(11) Uani 1 1 d . . . . .
N11 N 0.8635(4) 0.3639(3) 0.2265(3) 0.0443(10) Uani 1 1 d . . . . .
C26 C 0.9020(5) 0.3438(5) 0.1267(4) 0.0600(16) Uani 1 1 d . . . . .
H26A H 0.929748 0.403406 0.095509 0.090 Uiso 1 1 calc R U . . .
H26B H 0.958789 0.286576 0.111209 0.090 Uiso 1 1 calc R U . . .
H26C H 0.842492 0.328524 0.108532 0.090 Uiso 1 1 calc R U . . .
C20 C 0.8760(4) 0.4502(4) 0.2669(4) 0.0429(11) Uani 1 1 d . . . . .
H20 H 0.905638 0.506886 0.236994 0.051 Uiso 1 1 calc R U . . .
C19 C 0.8372(3) 0.4383(3) 0.3587(3) 0.0328(9) Uani 1 1 d . . . . .
H19 H 0.834134 0.486614 0.402739 0.039 Uiso 1 1 calc R U . . .
C9 C 0.4932(4) 0.1201(3) 0.3146(3) 0.0307(9) Uani 1 1 d . . . . .
C12 C 0.4924(4) 0.0915(3) 0.4076(3) 0.0360(10) Uani 1 1 d . . . . .
H12A H 0.516242 0.019383 0.408260 0.054 Uiso 1 1 calc R U . . .
H12B H 0.540543 0.129511 0.424731 0.054 Uiso 1 1 calc R U . . .
H12C H 0.419771 0.107110 0.450210 0.054 Uiso 1 1 calc R U . . .
C10 C 0.5234(4) 0.0539(3) 0.2387(4) 0.0414(11) Uani 1 1 d . . . . .
H10 H 0.546520 -0.016193 0.236868 0.050 Uiso 1 1 calc R U . . .
C11 C 0.5123(4) 0.1127(3) 0.1670(4) 0.0400(10) Uani 1 1 d . . . . .
B1 B 0.4532(4) 0.3077(4) 0.1502(3) 0.0293(9) Uani 1 1 d . . . . .
H1 H 0.466172 0.292877 0.085545 0.035 Uiso 1 1 calc R U . . .
C16 C 0.6071(4) 0.4280(3) 0.0980(3) 0.0313(9) Uani 1 1 d . . . . .
C18 C 0.6391(5) 0.4066(4) -0.0026(3) 0.0467(12) Uani 1 1 d . . . . .
H18A H 0.696895 0.445293 -0.034871 0.070 Uiso 1 1 calc R U . . .
H18B H 0.663592 0.334754 -0.015134 0.070 Uiso 1 1 calc R U . . .
H18C H 0.577447 0.426209 -0.022224 0.070 Uiso 1 1 calc R U . . .
C15 C 0.6481(3) 0.4900(3) 0.1452(3) 0.0307(8) Uani 1 1 d . . . . .
H15 H 0.702787 0.530894 0.119884 0.037 Uiso 1 1 calc R U . . .
C14 C 0.5925(3) 0.4799(3) 0.2373(3) 0.0249(7) Uani 1 1 d . . . . .
C17 C 0.6073(3) 0.5314(3) 0.3161(3) 0.0272(8) Uani 1 1 d . . . . .
H17A H 0.664001 0.574229 0.293811 0.041 Uiso 1 1 calc R U . . .
H17B H 0.540428 0.572756 0.350022 0.041 Uiso 1 1 calc R U . . .
H17C H 0.626867 0.480550 0.355041 0.041 Uiso 1 1 calc R U . . .
C6 C 0.2506(4) 0.3720(3) 0.1663(3) 0.0319(9) Uani 1 1 d . . . . .
C5 C 0.1604(4) 0.4145(3) 0.2375(3) 0.0330(9) Uani 1 1 d . . . . .
H5 H 0.091035 0.436399 0.235349 0.040 Uiso 1 1 calc R U . . .
C4 C 0.1950(3) 0.4177(3) 0.3141(3) 0.0262(8) Uani 1 1 d . . . . .
C7 C 0.1269(3) 0.4569(3) 0.4075(3) 0.0302(8) Uani 1 1 d . . . . .
H7A H 0.053801 0.479277 0.408644 0.045 Uiso 1 1 calc R U . . .
H7B H 0.126077 0.403200 0.450511 0.045 Uiso 1 1 calc R U . . .
H7C H 0.156697 0.513547 0.423640 0.045 Uiso 1 1 calc R U . . .
C8 C 0.2584(4) 0.3462(4) 0.0720(4) 0.0452(12) Uani 1 1 d . . . . .
H8A H 0.189245 0.366801 0.063999 0.068 Uiso 1 1 calc R U . . .
H8B H 0.312853 0.381582 0.029533 0.068 Uiso 1 1 calc R U . . .
H8C H 0.278109 0.273569 0.061072 0.068 Uiso 1 1 calc R U . . .
C13 C 0.5296(6) 0.0805(5) 0.0725(4) 0.0638(18) Uani 1 1 d . . . . .
H13A H 0.555149 0.008387 0.064501 0.096 Uiso 1 1 calc R U . . .
H13B H 0.462166 0.094231 0.060237 0.096 Uiso 1 1 calc R U . . .
H13C H 0.582835 0.117919 0.030982 0.096 Uiso 1 1 calc R U . . .
B2 B 0.1331(5) 0.2896(5) 0.8768(5) 0.0483(14) Uani 1 1 d . . . . .
C39 C 0.9262(13) -0.1484(8) 0.7423(7) 0.134(5) Uani 1 1 d . . . . .
H39 H 0.916779 -0.217400 0.746679 0.161 Uiso 1 1 calc R U . . .
C37 C 0.9229(5) -0.0133(5) 0.6344(5) 0.0582(15) Uani 1 1 d . . . . .
H37A H 0.936436 -0.027693 0.570928 0.087 Uiso 1 1 calc R U . . .
H37B H 0.990496 -0.023910 0.646667 0.087 Uiso 1 1 calc R U . . .
H37C H 0.890245 0.056585 0.649031 0.087 Uiso 1 1 calc R U . . .
C38 C 0.7924(8) -0.1353(7) 0.6776(7) 0.107(4) Uani 1 1 d . . . . .
H38A H 0.719698 -0.099489 0.694314 0.160 Uiso 1 1 calc R U . . .
H38B H 0.793477 -0.192864 0.716556 0.160 Uiso 1 1 calc R U . . .
H38C H 0.815491 -0.159108 0.615179 0.160 Uiso 1 1 calc R U . . .

loop_
_atom_site_aniso_label
_atom_site_aniso_U_11
_atom_site_aniso_U_22
_atom_site_aniso_U_33
_atom_site_aniso_U_23
_atom_site_aniso_U_13
_atom_site_aniso_U_12
Co1 0.0196(3) 0.0186(2) 0.0231(3) 0.00085(17) -0.00944(19) -0.00615(18)
Fe1 0.0181(3) 0.0180(3) 0.0364(3) 0.0028(2) -0.0087(2) -0.00588(19)
F1 0.070(3) 0.103(4) 0.136(4) 0.040(3) -0.027(3) -0.054(3)
F2 0.068(3) 0.183(6) 0.068(3) 0.022(3) -0.033(2) -0.022(3)
F3 0.126(4) 0.060(3) 0.079(3) -0.002(2) 0.001(3) -0.010(3)
F4 0.090(3) 0.083(3) 0.069(2) 0.011(2) -0.041(2) -0.031(2)
N1 0.0187(14) 0.0232(14) 0.0267(15) 0.0010(12) -0.0096(12) -0.0042(11)
N2 0.0303(19) 0.0327(18) 0.045(2) 0.0101(16) -0.0113(17) -0.0088(15)
N3 0.0205(15) 0.0168(13) 0.0323(17) -0.0001(11) -0.0084(13) -0.0030(11)
O2 0.061(3) 0.085(3) 0.040(2) -0.017(2) -0.0204(19) -0.017(2)
O1 0.127(5) 0.058(3) 0.076(3) -0.018(2) -0.061(3) -0.003(3)
N8 0.0207(15) 0.0190(13) 0.0283(16) 0.0002(11) -0.0069(12) -0.0043(11)
O3 0.275(14) 0.101(6) 0.64(3) 0.049(11) -0.385(19) -0.037(7)
N16 0.0196(15) 0.0341(17) 0.0268(16) -0.0019(13) -0.0080(13) -0.0055(13)
N17 0.0311(19) 0.0335(18) 0.0299(18) 0.0012(14) -0.0064(15) -0.0026(14)
N14 0.0244(17) 0.0301(17) 0.0373(19) -0.0052(14) -0.0061(15) -0.0110(13)
N12 0.044(2) 0.0291(18) 0.062(3) 0.0160(17) -0.036(2) -0.0170(16)
N10 0.041(2) 0.0251(16) 0.042(2) -0.0002(14) -0.0246(17) -0.0016(15)
N6 0.0239(16) 0.0199(14) 0.0377(18) -0.0014(13) -0.0135(14) -0.0050(12)
N7 0.0297(18) 0.0232(15) 0.0382(19) -0.0031(13) -0.0123(15) -0.0060(13)
N9 0.0244(16) 0.0263(15) 0.0291(17) 0.0012(13) -0.0054(13) -0.0072(13)
N5 0.0239(16) 0.0277(16) 0.0308(17) 0.0009(13) -0.0098(14) -0.0070(13)
N4 0.0197(15) 0.0233(14) 0.0328(17) 0.0014(12) -0.0089(13) -0.0065(12)
N18 0.315(14) 0.252(11) 0.066(4) 0.059(6) -0.079(7) -0.266(12)
C1 0.0179(16) 0.0253(17) 0.0275(18) 0.0055(14) -0.0083(14) -0.0062(13)
C2 0.027(2) 0.0222(17) 0.039(2) 0.0041(15) -0.0149(17) -0.0059(14)
C3 0.0202(17) 0.0177(15) 0.0322(19) 0.0011(13) -0.0061(15) -0.0050(13)
C34 0.0257(19) 0.0203(16) 0.037(2) 0.0001(15) -0.0091(16) -0.0052(14)
C33 0.027(2) 0.0239(18) 0.041(2) 0.0033(16) -0.0056(17) -0.0013(15)
C32 0.024(2) 0.048(2) 0.0218(18) -0.0053(16) -0.0049(15) -0.0024(17)
C31 0.036(3) 0.060(3) 0.037(2) -0.008(2) -0.017(2) -0.010(2)
C30 0.027(2) 0.044(2) 0.045(3) -0.011(2) -0.0141(19) -0.0066(18)
N15 0.032(2) 0.042(2) 0.074(3) -0.006(2) -0.027(2) -0.0102(17)
C35 0.062(4) 0.068(4) 0.105(6) -0.011(4) -0.058(4) -0.010(3)
C29 0.025(2) 0.028(2) 0.100(5) 0.013(3) -0.017(3) -0.0041(18)
C28 0.026(2) 0.027(2) 0.067(3) 0.000(2) 0.003(2) -0.0041(17)
C36 0.048(3) 0.055(3) 0.027(2) 0.001(2) -0.008(2) -0.005(2)
C23 0.070(4) 0.026(2) 0.078(4) 0.002(2) -0.052(3) -0.013(2)
N13 0.065(3) 0.025(2) 0.126(5) -0.005(3) -0.059(4) -0.005(2)
C24 0.038(3) 0.029(2) 0.138(6) 0.026(3) -0.039(4) -0.011(2)
C25 0.036(3) 0.042(3) 0.116(5) 0.043(3) -0.042(3) -0.020(2)
C27 0.088(6) 0.040(3) 0.166(9) -0.026(4) -0.066(6) -0.003(3)
C22 0.083(5) 0.037(3) 0.062(4) -0.007(2) -0.046(3) 0.003(3)
C21 0.055(3) 0.034(2) 0.045(3) 0.0017(19) -0.025(2) 0.002(2)
N11 0.036(2) 0.048(2) 0.047(2) 0.0026(19) -0.0155(19) 0.0067(18)
C26 0.054(4) 0.070(4) 0.047(3) -0.007(3) -0.014(3) 0.015(3)
C20 0.019(2) 0.050(3) 0.054(3) 0.007(2) -0.005(2) -0.0060(19)
C19 0.0209(19) 0.031(2) 0.047(3) 0.0022(17) -0.0121(18) -0.0010(15)
C9 0.032(2) 0.0185(16) 0.051(3) 0.0030(16) -0.0247(19) -0.0065(15)
C12 0.039(2) 0.0222(18) 0.058(3) 0.0065(18) -0.029(2) -0.0096(17)
C10 0.051(3) 0.0187(18) 0.057(3) -0.0080(18) -0.023(2) 0.0001(18)
C11 0.048(3) 0.028(2) 0.048(3) -0.0078(18) -0.020(2) -0.0060(19)
B1 0.027(2) 0.028(2) 0.034(2) -0.0009(17) -0.0089(19) -0.0091(17)
C16 0.029(2) 0.032(2) 0.033(2) 0.0054(16) -0.0087(17) -0.0113(16)
C18 0.047(3) 0.053(3) 0.036(2) 0.001(2) -0.004(2) -0.023(2)
C15 0.0251(19) 0.0285(19) 0.038(2) 0.0050(16) -0.0072(17) -0.0094(15)
C14 0.0174(16) 0.0202(16) 0.037(2) 0.0027(14) -0.0081(15) -0.0048(13)
C17 0.0230(18) 0.0209(16) 0.038(2) 0.0016(15) -0.0094(16) -0.0069(14)
C6 0.031(2) 0.035(2) 0.036(2) 0.0036(17) -0.0157(18) -0.0119(17)
C5 0.025(2) 0.040(2) 0.041(2) 0.0031(18) -0.0188(18) -0.0101(17)
C4 0.0200(17) 0.0262(17) 0.036(2) 0.0008(15) -0.0125(16) -0.0088(14)
C7 0.0199(18) 0.033(2) 0.037(2) -0.0025(16) -0.0067(16) -0.0057(15)
C8 0.041(3) 0.059(3) 0.041(3) 0.000(2) -0.020(2) -0.010(2)
C13 0.090(5) 0.041(3) 0.061(4) -0.025(3) -0.030(4) 0.006(3)
B2 0.044(3) 0.051(3) 0.053(4) 0.006(3) -0.016(3) -0.018(3)
C39 0.213(15) 0.081(7) 0.084(7) -0.008(5) -0.039(8) 0.041(8)
C37 0.043(3) 0.056(3) 0.071(4) 0.019(3) -0.012(3) -0.013(3)
C38 0.114(7) 0.103(7) 0.103(7) -0.017(5) -0.010(6) -0.079(6)

loop_
_atom_type_symbol
_atom_type_description
_atom_type_scat_dispersion_real
_atom_type_scat_dispersion_imag
_atom_type_scat_source
C C 0.0033 0.0016 'International Tables Vol C Tables 4.2.6.8 and 6.1.1.4'
H H 0.0000 0.0000 'International Tables Vol C Tables 4.2.6.8 and 6.1.1.4'
B B 0.0013 0.0007 'International Tables Vol C Tables 4.2.6.8 and 6.1.1.4'
Co Co 0.3494 0.9721 'International Tables Vol C Tables 4.2.6.8 and 6.1.1.4'
F F 0.0171 0.0103 'International Tables Vol C Tables 4.2.6.8 and 6.1.1.4'
Fe Fe 0.3463 0.8444 'International Tables Vol C Tables 4.2.6.8 and 6.1.1.4'
N N 0.0061 0.0033 'International Tables Vol C Tables 4.2.6.8 and 6.1.1.4'
O O 0.0106 0.0060 'International Tables Vol C Tables 4.2.6.8 and 6.1.1.4'

loop_
_geom_angle_atom_site_label_1
_geom_angle_atom_site_label_2
_geom_angle_atom_site_label_3
_geom_angle
_geom_angle_site_symmetry_1
_geom_angle_site_symmetry_3
_geom_angle_publ_flag
N1 Co1 N16 88.30(13) 2_666 . ?
N1 Co1 N14 89.21(13) 2_666 . ?
N1 Co1 N12 177.83(15) 2_666 . ?
N1 Co1 N10 91.07(14) 2_666 . ?
N3 Co1 N1 90.69(12) . 2_666 ?
N3 Co1 N16 89.98(13) . . ?
N3 Co1 N14 177.18(14) . . ?
N3 Co1 N12 89.99(14) . . ?
N3 Co1 N10 88.18(14) . . ?
N14 Co1 N16 87.20(14) . . ?
N14 Co1 N10 94.64(15) . . ?
N12 Co1 N16 93.77(16) . . ?
N12 Co1 N14 90.22(15) . . ?
N12 Co1 N10 86.88(16) . . ?
N10 Co1 N16 178.05(14) . . ?
N8 Fe1 N6 88.62(13) . . ?
N8 Fe1 N4 88.21(13) . . ?
N4 Fe1 N6 89.45(13) . . ?
C1 Fe1 N8 91.97(14) . . ?
C1 Fe1 N6 178.96(15) . . ?
C1 Fe1 N4 91.42(15) . . ?
C1 Fe1 C2 88.31(16) . . ?
C2 Fe1 N8 179.62(16) . . ?
C2 Fe1 N6 91.09(16) . . ?
C2 Fe1 N4 92.04(15) . . ?
C3 Fe1 N8 90.82(15) . . ?
C3 Fe1 N6 90.10(15) . . ?
C3 Fe1 N4 178.94(15) . . ?
C3 Fe1 C1 89.03(16) . . ?
C3 Fe1 C2 88.93(17) . . ?
C1 N1 Co1 173.3(3) . 2_666 ?
C3 N3 Co1 174.5(3) . . ?
N9 N8 Fe1 118.1(2) . . ?
C14 N8 Fe1 134.7(3) . . ?
C14 N8 N9 107.2(3) . . ?
C34 N16 Co1 126.7(3) . . ?
C32 N16 Co1 124.6(3) . . ?
C32 N16 C34 106.1(3) . . ?
C33 N17 C32 107.4(4) . . ?
C33 N17 C36 125.3(4) . . ?
C32 N17 C36 127.3(4) . . ?
C30 N14 Co1 125.2(3) . . ?
C30 N14 C28 106.0(4) . . ?
C28 N14 Co1 127.9(4) . . ?
C23 N12 Co1 126.0(3) . . ?
C23 N12 C25 106.6(5) . . ?
C25 N12 Co1 126.3(5) . . ?
C21 N10 Co1 124.5(3) . . ?
C21 N10 C19 106.1(4) . . ?
C19 N10 Co1 126.8(3) . . ?
N7 N6 Fe1 117.8(2) . . ?
C9 N6 Fe1 135.5(3) . . ?
C9 N6 N7 106.6(3) . . ?
N6 N7 B1 119.2(3) . . ?
C11 N7 N6 110.4(4) . . ?
C11 N7 B1 130.4(4) . . ?
N8 N9 B1 118.8(3) . . ?
C16 N9 N8 109.3(3) . . ?
C16 N9 B1 131.8(4) . . ?
N4 N5 B1 119.4(3) . . ?
C6 N5 N4 110.1(3) . . ?
C6 N5 B1 130.4(4) . . ?
N5 N4 Fe1 117.6(2) . . ?
C4 N4 Fe1 135.2(3) . . ?
C4 N4 N5 107.2(3) . . ?
C37 N18 C39 105.4(10) . . ?
C38 N18 C39 102.7(11) . . ?
C38 N18 C37 138.8(8) . . ?
N1 C1 Fe1 179.0(4) . . ?
N2 C2 Fe1 179.3(4) . . ?
N3 C3 Fe1 178.3(4) . . ?
N16 C34 H34 125.6 . . ?
C33 C34 N16 108.7(4) . . ?
C33 C34 H34 125.6 . . ?
N17 C33 C34 107.5(4) . . ?
N17 C33 H33 126.2 . . ?
C34 C33 H33 126.2 . . ?
N16 C32 N17 110.2(4) . . ?
N16 C32 C31 125.6(4) . . ?
N17 C32 C31 124.1(4) . . ?
O2 C31 C32 122.0(5) . . ?
O2 C31 C30 121.3(5) . . ?
C32 C31 C30 116.7(4) . . ?
N14 C30 C31 126.2(4) . . ?
N14 C30 N15 110.1(4) . . ?
N15 C30 C31 123.6(5) . . ?
C30 N15 C35 128.0(5) . . ?
C30 N15 C29 107.0(5) . . ?
C29 N15 C35 125.0(5) . . ?
N15 C35 H35A 109.5 . . ?
N15 C35 H35B 109.5 . . ?
N15 C35 H35C 109.5 . . ?
H35A C35 H35B 109.5 . . ?
H35A C35 H35C 109.5 . . ?
H35B C35 H35C 109.5 . . ?
N15 C29 H29 126.5 . . ?
C28 C29 N15 107.0(4) . . ?
C28 C29 H29 126.5 . . ?
N14 C28 H28 125.1 . . ?
C29 C28 N14 109.8(5) . . ?
C29 C28 H28 125.1 . . ?
N17 C36 H36A 109.5 . . ?
N17 C36 H36B 109.5 . . ?
N17 C36 H36C 109.5 . . ?
H36A C36 H36B 109.5 . . ?
H36A C36 H36C 109.5 . . ?
H36B C36 H36C 109.5 . . ?
N12 C23 N13 110.4(5) . . ?
N12 C23 C22 126.1(4) . . ?
N13 C23 C22 123.4(6) . . ?
C23 N13 C27 127.9(6) . . ?
C24 N13 C23 107.2(6) . . ?
C24 N13 C27 124.8(6) . . ?
N13 C24 H24 126.5 . . ?
N13 C24 C25 107.1(5) . . ?
C25 C24 H24 126.5 . . ?
N12 C25 H25 125.7 . . ?
C24 C25 N12 108.6(6) . . ?
C24 C25 H25 125.7 . . ?
N13 C27 H27A 109.5 . . ?
N13 C27 H27B 109.5 . . ?
N13 C27 H27C 109.5 . . ?
H27A C27 H27B 109.5 . . ?
H27A C27 H27C 109.5 . . ?
H27B C27 H27C 109.5 . . ?
O1 C22 C23 121.2(5) . . ?
O1 C22 C21 121.6(6) . . ?
C23 C22 C21 117.1(5) . . ?
N10 C21 C22 125.3(5) . . ?
N10 C21 N11 110.7(4) . . ?
N11 C21 C22 124.1(5) . . ?
C21 N11 C26 128.3(5) . . ?
C21 N11 C20 107.0(4) . . ?
C20 N11 C26 124.4(5) . . ?
N11 C26 H26A 109.5 . . ?
N11 C26 H26B 109.5 . . ?
N11 C26 H26C 109.5 . . ?
H26A C26 H26B 109.5 . . ?
H26A C26 H26C 109.5 . . ?
H26B C26 H26C 109.5 . . ?
N11 C20 H20 126.2 . . ?
C19 C20 N11 107.6(4) . . ?
C19 C20 H20 126.2 . . ?
N10 C19 H19 125.7 . . ?
C20 C19 N10 108.6(4) . . ?
C20 C19 H19 125.7 . . ?
N6 C9 C12 124.8(4) . . ?
N6 C9 C10 109.0(4) . . ?
C10 C9 C12 126.2(4) . . ?
C9 C12 H12A 109.5 . . ?
C9 C12 H12B 109.5 . . ?
C9 C12 H12C 109.5 . . ?
H12A C12 H12B 109.5 . . ?
H12A C12 H12C 109.5 . . ?
H12B C12 H12C 109.5 . . ?
C9 C10 H10 126.7 . . ?
C11 C10 C9 106.6(4) . . ?
C11 C10 H10 126.7 . . ?
N7 C11 C10 107.4(4) . . ?
N7 C11 C13 123.6(5) . . ?
C10 C11 C13 129.0(5) . . ?
N7 B1 H1 110.9 . . ?
N9 B1 N7 107.9(4) . . ?
N9 B1 H1 110.9 . . ?
N5 B1 N7 107.5(3) . . ?
N5 B1 N9 108.7(3) . . ?
N5 B1 H1 110.9 . . ?
N9 C16 C18 122.4(4) . . ?
N9 C16 C15 107.4(4) . . ?
C15 C16 C18 130.2(4) . . ?
C16 C18 H18A 109.5 . . ?
C16 C18 H18B 109.5 . . ?
C16 C18 H18C 109.5 . . ?
H18A C18 H18B 109.5 . . ?
H18A C18 H18C 109.5 . . ?
H18B C18 H18C 109.5 . . ?
C16 C15 H15 126.5 . . ?
C16 C15 C14 107.1(4) . . ?
C14 C15 H15 126.5 . . ?
N8 C14 C15 108.9(4) . . ?
N8 C14 C17 123.4(3) . . ?
C15 C14 C17 127.7(3) . . ?
C14 C17 H17A 109.5 . . ?
C14 C17 H17B 109.5 . . ?
C14 C17 H17C 109.5 . . ?
H17A C17 H17B 109.5 . . ?
H17A C17 H17C 109.5 . . ?
H17B C17 H17C 109.5 . . ?
N5 C6 C5 107.7(4) . . ?
N5 C6 C8 123.6(4) . . ?
C5 C6 C8 128.7(4) . . ?
C6 C5 H5 127.0 . . ?
C6 C5 C4 106.0(4) . . ?
C4 C5 H5 127.0 . . ?
N4 C4 C5 109.0(4) . . ?
N4 C4 C7 124.7(4) . . ?
C5 C4 C7 126.3(4) . . ?
C4 C7 H7A 109.5 . . ?
C4 C7 H7B 109.5 . . ?
C4 C7 H7C 109.5 . . ?
H7A C7 H7B 109.5 . . ?
H7A C7 H7C 109.5 . . ?
H7B C7 H7C 109.5 . . ?
C6 C8 H8A 109.5 . . ?
C6 C8 H8B 109.5 . . ?
C6 C8 H8C 109.5 . . ?
H8A C8 H8B 109.5 . . ?
H8A C8 H8C 109.5 . . ?
H8B C8 H8C 109.5 . . ?
C11 C13 H13A 109.5 . . ?
C11 C13 H13B 109.5 . . ?
C11 C13 H13C 109.5 . . ?
H13A C13 H13B 109.5 . . ?
H13A C13 H13C 109.5 . . ?
H13B C13 H13C 109.5 . . ?
F1 B2 F2 108.7(6) . . ?
F1 B2 F4 109.5(5) . . ?
F2 B2 F4 106.9(5) . . ?
F3 B2 F1 110.3(6) . . ?
F3 B2 F2 111.3(6) . . ?
F3 B2 F4 110.1(5) . . ?
O3 C39 N18 129.6(11) . . ?
O3 C39 H39 115.2 . . ?
N18 C39 H39 115.2 . . ?
N18 C37 H37A 109.5 . . ?
N18 C37 H37B 109.5 . . ?
N18 C37 H37C 109.5 . . ?
H37A C37 H37B 109.5 . . ?
H37A C37 H37C 109.5 . . ?
H37B C37 H37C 109.5 . . ?
N18 C38 H38A 109.5 . . ?
N18 C38 H38B 109.5 . . ?
N18 C38 H38C 109.5 . . ?
H38A C38 H38B 109.5 . . ?
H38A C38 H38C 109.5 . . ?
H38B C38 H38C 109.5 . . ?

loop_
_geom_bond_atom_site_label_1
_geom_bond_atom_site_label_2
_geom_bond_distance
_geom_bond_site_symmetry_2
_geom_bond_publ_flag
Co1 N1 1.997(3) 2_666 ?
Co1 N3 1.993(3) . ?
Co1 N16 2.031(3) . ?
Co1 N14 2.015(4) . ?
Co1 N12 2.014(4) . ?
Co1 N10 2.030(4) . ?
Fe1 N8 2.006(3) . ?
Fe1 N6 2.015(3) . ?
Fe1 N4 2.011(3) . ?
Fe1 C1 1.892(4) . ?
Fe1 C2 1.925(4) . ?
Fe1 C3 1.887(4) . ?
F1 B2 1.357(7) . ?
F2 B2 1.364(8) . ?
F3 B2 1.346(8) . ?
F4 B2 1.390(8) . ?
N1 C1 1.153(5) . ?
N2 C2 1.145(6) . ?
N3 C3 1.155(5) . ?
O2 C31 1.204(6) . ?
O1 C22 1.221(7) . ?
N8 N9 1.372(5) . ?
N8 C14 1.348(5) . ?
O3 C39 1.231(16) . ?
N16 C34 1.366(5) . ?
N16 C32 1.339(5) . ?
N17 C33 1.348(6) . ?
N17 C32 1.353(5) . ?
N17 C36 1.460(6) . ?
N14 C30 1.331(6) . ?
N14 C28 1.358(6) . ?
N12 C23 1.305(7) . ?
N12 C25 1.363(6) . ?
N10 C21 1.337(6) . ?
N10 C19 1.374(5) . ?
N6 N7 1.365(5) . ?
N6 C9 1.354(5) . ?
N7 C11 1.349(6) . ?
N7 B1 1.528(6) . ?
N9 B1 1.526(5) . ?
N9 C16 1.358(5) . ?
N5 N4 1.369(5) . ?
N5 B1 1.525(6) . ?
N5 C6 1.353(5) . ?
N4 C4 1.348(5) . ?
N18 C39 1.675(17) . ?
N18 C37 1.359(8) . ?
N18 C38 1.229(9) . ?
C34 H34 0.9300 . ?
C34 C33 1.363(6) . ?
C33 H33 0.9300 . ?
C32 C31 1.477(6) . ?
C31 C30 1.488(7) . ?
C30 N15 1.352(6) . ?
N15 C35 1.460(8) . ?
N15 C29 1.360(8) . ?
C35 H35A 0.9600 . ?
C35 H35B 0.9600 . ?
C35 H35C 0.9600 . ?
C29 H29 0.9300 . ?
C29 C28 1.340(9) . ?
C28 H28 0.9300 . ?
C36 H36A 0.9600 . ?
C36 H36B 0.9600 . ?
C36 H36C 0.9600 . ?
C23 N13 1.360(6) . ?
C23 C22 1.471(8) . ?
N13 C24 1.337(9) . ?
N13 C27 1.474(10) . ?
C24 H24 0.9300 . ?
C24 C25 1.361(10) . ?
C25 H25 0.9300 . ?
C27 H27A 0.9600 . ?
C27 H27B 0.9600 . ?
C27 H27C 0.9600 . ?
C22 C21 1.486(7) . ?
C21 N11 1.348(7) . ?
N11 C26 1.479(7) . ?
N11 C20 1.362(7) . ?
C26 H26A 0.9600 . ?
C26 H26B 0.9600 . ?
C26 H26C 0.9600 . ?
C20 H20 0.9300 . ?
C20 C19 1.357(7) . ?
C19 H19 0.9300 . ?
C9 C12 1.481(6) . ?
C9 C10 1.394(6) . ?
C12 H12A 0.9600 . ?
C12 H12B 0.9600 . ?
C12 H12C 0.9600 . ?
C10 H10 0.9300 . ?
C10 C11 1.379(7) . ?
C11 C13 1.471(7) . ?
B1 H1 0.9800 . ?
C16 C18 1.499(7) . ?
C16 C15 1.376(6) . ?
C18 H18A 0.9600 . ?
C18 H18B 0.9600 . ?
C18 H18C 0.9600 . ?
C15 H15 0.9300 . ?
C15 C14 1.385(6) . ?
C14 C17 1.490(6) . ?
C17 H17A 0.9600 . ?
C17 H17B 0.9600 . ?
C17 H17C 0.9600 . ?
C6 C5 1.385(7) . ?
C6 C8 1.478(7) . ?
C5 H5 0.9300 . ?
C5 C4 1.410(6) . ?
C4 C7 1.489(6) . ?
C7 H7A 0.9600 . ?
C7 H7B 0.9600 . ?
C7 H7C 0.9600 . ?
C8 H8A 0.9600 . ?
C8 H8B 0.9600 . ?
C8 H8C 0.9600 . ?
C13 H13A 0.9600 . ?
C13 H13B 0.9600 . ?
C13 H13C 0.9600 . ?
C39 H39 0.9300 . ?
C37 H37A 0.9600 . ?
C37 H37B 0.9600 . ?
C37 H37C 0.9600 . ?
C38 H38A 0.9600 . ?
C38 H38B 0.9600 . ?
C38 H38C 0.9600 . ?

loop_
_geom_torsion_atom_site_label_1
_geom_torsion_atom_site_label_2
_geom_torsion_atom_site_label_3
_geom_torsion_atom_site_label_4
_geom_torsion
_geom_torsion_site_symmetry_1
_geom_torsion_site_symmetry_2
_geom_torsion_site_symmetry_3
_geom_torsion_site_symmetry_4
_geom_torsion_publ_flag
Co1 N16 C34 C33 -164.2(3) . . . . ?
Co1 N16 C32 N17 164.9(3) . . . . ?
Co1 N16 C32 C31 -16.4(7) . . . . ?
Co1 N14 C30 C31 10.7(7) . . . . ?
Co1 N14 C30 N15 -170.3(3) . . . . ?
Co1 N14 C28 C29 170.3(3) . . . . ?
Co1 N12 C23 N13 -171.1(4) . . . . ?
Co1 N12 C23 C22 12.4(9) . . . . ?
Co1 N12 C25 C24 171.4(3) . . . . ?
Co1 N10 C21 C22 -15.6(7) . . . . ?
Co1 N10 C21 N11 164.0(3) . . . . ?
Co1 N10 C19 C20 -164.1(3) . . . . ?
Fe1 N8 N9 B1 1.8(4) . . . . ?
Fe1 N8 N9 C16 -176.5(3) . . . . ?
Fe1 N8 C14 C15 176.7(3) . . . . ?
Fe1 N8 C14 C17 -4.0(6) . . . . ?
Fe1 N6 N7 C11 179.6(3) . . . . ?
Fe1 N6 N7 B1 1.4(5) . . . . ?
Fe1 N6 C9 C12 0.5(7) . . . . ?
Fe1 N6 C9 C10 -179.6(3) . . . . ?
Fe1 N4 C4 C5 -178.1(3) . . . . ?
Fe1 N4 C4 C7 2.7(6) . . . . ?
O2 C31 C30 N14 -160.8(5) . . . . ?
O2 C31 C30 N15 20.3(9) . . . . ?
O1 C22 C21 N10 163.8(6) . . . . ?
O1 C22 C21 N11 -15.8(10) . . . . ?
N8 N9 B1 N7 -59.6(5) . . . . ?
N8 N9 B1 N5 56.7(5) . . . . ?
N8 N9 C16 C18 177.9(4) . . . . ?
N8 N9 C16 C15 -1.4(5) . . . . ?
N16 C34 C33 N17 0.9(5) . . . . ?
N16 C32 C31 O2 164.1(5) . . . . ?
N16 C32 C31 C30 -18.0(8) . . . . ?
N17 C32 C31 O2 -17.2(9) . . . . ?
N17 C32 C31 C30 160.7(5) . . . . ?
N14 C30 N15 C35 -179.5(5) . . . . ?
N14 C30 N15 C29 0.1(6) . . . . ?
N12 C23 N13 C24 1.2(7) . . . . ?
N12 C23 N13 C27 -177.0(6) . . . . ?
N12 C23 C22 O1 -161.7(6) . . . . ?
N12 C23 C22 C21 19.9(10) . . . . ?
N10 C21 N11 C26 174.5(5) . . . . ?
N10 C21 N11 C20 -0.4(6) . . . . ?
N6 N7 C11 C10 0.0(5) . . . . ?
N6 N7 C11 C13 177.6(5) . . . . ?
N6 N7 B1 N9 57.7(5) . . . . ?
N6 N7 B1 N5 -59.4(5) . . . . ?
N6 C9 C10 C11 0.3(6) . . . . ?
N7 N6 C9 C12 179.8(4) . . . . ?
N7 N6 C9 C10 -0.3(5) . . . . ?
N9 N8 C14 C15 -0.1(4) . . . . ?
N9 N8 C14 C17 179.2(3) . . . . ?
N9 C16 C15 C14 1.3(5) . . . . ?
N5 N4 C4 C5 -0.7(4) . . . . ?
N5 N4 C4 C7 -180.0(3) . . . . ?
N5 C6 C5 C4 -0.9(5) . . . . ?
N4 N5 B1 N7 60.2(4) . . . . ?
N4 N5 B1 N9 -56.3(5) . . . . ?
N4 N5 C6 C5 0.4(4) . . . . ?
N4 N5 C6 C8 -177.2(4) . . . . ?
C34 N16 C32 N17 2.0(5) . . . . ?
C34 N16 C32 C31 -179.2(5) . . . . ?
C33 N17 C32 N16 -1.5(5) . . . . ?
C33 N17 C32 C31 179.7(5) . . . . ?
C32 N16 C34 C33 -1.7(5) . . . . ?
C32 N17 C33 C34 0.3(5) . . . . ?
C32 C31 C30 N14 21.3(8) . . . . ?
C32 C31 C30 N15 -157.6(5) . . . . ?
C31 C30 N15 C35 -0.5(9) . . . . ?
C31 C30 N15 C29 179.1(5) . . . . ?
C30 N14 C28 C29 0.9(5) . . . . ?
C30 N15 C29 C28 0.5(6) . . . . ?
N15 C29 C28 N14 -0.9(5) . . . . ?
C35 N15 C29 C28 -180.0(5) . . . . ?
C28 N14 C30 C31 -179.6(5) . . . . ?
C28 N14 C30 N15 -0.6(5) . . . . ?
C36 N17 C33 C34 -177.3(4) . . . . ?
C36 N17 C32 N16 176.1(4) . . . . ?
C36 N17 C32 C31 -2.7(8) . . . . ?
C23 N12 C25 C24 2.6(6) . . . . ?
C23 N13 C24 C25 0.5(7) . . . . ?
C23 C22 C21 N10 -17.8(9) . . . . ?
C23 C22 C21 N11 162.7(6) . . . . ?
N13 C23 C22 O1 22.3(10) . . . . ?
N13 C23 C22 C21 -156.2(6) . . . . ?
N13 C24 C25 N12 -1.9(6) . . . . ?
C25 N12 C23 N13 -2.3(6) . . . . ?
C25 N12 C23 C22 -178.8(6) . . . . ?
C27 N13 C24 C25 178.8(6) . . . . ?
C22 C23 N13 C24 177.8(6) . . . . ?
C22 C23 N13 C27 -0.4(10) . . . . ?
C22 C21 N11 C26 -5.8(9) . . . . ?
C22 C21 N11 C20 179.3(5) . . . . ?
C21 N10 C19 C20 -2.0(5) . . . . ?
C21 N11 C20 C19 -0.9(6) . . . . ?
N11 C20 C19 N10 1.8(5) . . . . ?
C26 N11 C20 C19 -176.0(5) . . . . ?
C19 N10 C21 C22 -178.2(5) . . . . ?
C19 N10 C21 N11 1.4(5) . . . . ?
C9 N6 N7 C11 0.2(5) . . . . ?
C9 N6 N7 B1 -178.0(3) . . . . ?
C9 C10 C11 N7 -0.2(6) . . . . ?
C9 C10 C11 C13 -177.5(6) . . . . ?
C12 C9 C10 C11 -179.8(4) . . . . ?
C11 N7 B1 N9 -120.1(5) . . . . ?
C11 N7 B1 N5 122.8(5) . . . . ?
B1 N7 C11 C10 177.9(4) . . . . ?
B1 N7 C11 C13 -4.5(8) . . . . ?
B1 N9 C16 C18 0.0(7) . . . . ?
B1 N9 C16 C15 -179.4(4) . . . . ?
B1 N5 N4 Fe1 -2.5(4) . . . . ?
B1 N5 N4 C4 179.6(3) . . . . ?
B1 N5 C6 C5 -178.9(4) . . . . ?
B1 N5 C6 C8 3.5(7) . . . . ?
C16 N9 B1 N7 118.1(5) . . . . ?
C16 N9 B1 N5 -125.5(5) . . . . ?
C16 C15 C14 N8 -0.8(5) . . . . ?
C16 C15 C14 C17 180.0(4) . . . . ?
C18 C16 C15 C14 -177.9(5) . . . . ?
C14 N8 N9 B1 179.2(3) . . . . ?
C14 N8 N9 C16 1.0(4) . . . . ?
C6 N5 N4 Fe1 178.1(3) . . . . ?
C6 N5 N4 C4 0.2(4) . . . . ?
C6 N5 B1 N7 -120.5(4) . . . . ?
C6 N5 B1 N9 123.0(4) . . . . ?
C6 C5 C4 N4 1.0(5) . . . . ?
C6 C5 C4 C7 -179.8(4) . . . . ?
C8 C6 C5 C4 176.6(5) . . . . ?
C37 N18 C39 O3 41(2) . . . . ?
C38 N18 C39 O3 -169.6(18) . . . . ?

loop_
_smtbx_masks_void_nr
_smtbx_masks_void_average_x
_smtbx_masks_void_average_y
_smtbx_masks_void_average_z
_smtbx_masks_void_volume
_smtbx_masks_void_count_electrons
_smtbx_masks_void_content
1 0.000 0.000 0.000 321.3 84.2 '2 DMF'
